data_4066623
loop_
_publ_author_name
'Pa\<zick\'y, Marek'
'Loos, Annette'
'Ferreira, Maria Jo\~ao'
'Serra, Daniel'
'Vinokurov, Nikolai'
'Rominger, Frank'
'J\"akel, Christoph'
'Hashmi, A. Stephen K.'
'Limbach, Michael'

_publ_section_title
;
 Synthesis, Reactivity, and Electrochemical Studies of Gold(I) and
 Gold(III) Complexes Supported by N-Heterocyclic Carbenes and Their
 Application in Catalysis
;
_journal_coden_ASTM ORGND7
_journal_issue 20
_journal_name_full Organometallics
_journal_page_first 4448
_journal_page_last 4458
_journal_paper_doi 10.1021/om1005484
_journal_volume 29
_journal_year 2010
_chemical_formula_sum 'C46 H50 Au2 F12 N8 O9.5 S4'
_chemical_formula_weight 1617.11
_chemical_name_common 'in manuscript 5a'
_space_group_IT_number 2
_symmetry_cell_setting triclinic
_symmetry_space_group_name_Hall '-P 1'
_symmetry_space_group_name_H-M 'P -1'
_atom_sites_solution_hydrogens geom
_atom_sites_solution_primary direct
_atom_sites_solution_secondary difmap
_audit_creation_method SHELXL-97
_cell_angle_alpha 91.306(1)
_cell_angle_beta 91.222(1)
_cell_angle_gamma 91.163(1)
_cell_formula_units_Z 2
_cell_length_a 13.0012(2)
_cell_length_b 13.5412(1)
_cell_length_c 16.9803(1)
_cell_measurement_reflns_used 8192
_cell_measurement_temperature 200(2)
_cell_volume 2987.31(5)
_computing_cell_refinement 'Bruker SAINT'
_computing_data_collection 'Bruker SMART'
_computing_data_reduction 'Bruker SAINT'
_computing_molecular_graphics 'Bruker SHELXTL'
_computing_publication_material 'Bruker SHELXTL'
_computing_structure_refinement 'SHELXL-97 (Sheldrick, 2008)'
_computing_structure_solution 'SHELXS-97 (Sheldrick, 2008)'
_diffrn_ambient_temperature 200(2)
_diffrn_measured_fraction_theta_full 0.990
_diffrn_measured_fraction_theta_max 0.990
_diffrn_measurement_device_type 'Bruker SMART CCD'
_diffrn_measurement_method '\w scans'
_diffrn_radiation_monochromator graphite
_diffrn_radiation_source 'fine-focus sealed tube'
_diffrn_radiation_type MoK\a
_diffrn_radiation_wavelength 0.71073
_diffrn_reflns_av_R_equivalents 0.0531
_diffrn_reflns_av_sigmaI/netI 0.0758
_diffrn_reflns_limit_h_max 15
_diffrn_reflns_limit_h_min -15
_diffrn_reflns_limit_k_max 16
_diffrn_reflns_limit_k_min -16
_diffrn_reflns_limit_l_max 20
_diffrn_reflns_limit_l_min -20
_diffrn_reflns_number 25129
_diffrn_reflns_theta_full 25.03
_diffrn_reflns_theta_max 25.03
_diffrn_reflns_theta_min 1.90
_exptl_absorpt_coefficient_mu 5.140
_exptl_absorpt_correction_T_max 0.7832
_exptl_absorpt_correction_T_min 0.5775
_exptl_absorpt_correction_type multi-scan
_exptl_absorpt_process_details
;
Sheldrick, G. M. (2008). <i>SADABS</i>. University of G\"ottingen, Germany.
;
_exptl_crystal_colour colorless
_exptl_crystal_density_diffrn 1.798
_exptl_crystal_density_method 'not measured'
_exptl_crystal_description polyhedron
_exptl_crystal_F_000 1576
_exptl_crystal_size_max 0.12
_exptl_crystal_size_mid 0.05
_exptl_crystal_size_min 0.05
_refine_diff_density_max 1.729
_refine_diff_density_min -1.363
_refine_diff_density_rms 0.153
_refine_ls_extinction_method none
_refine_ls_goodness_of_fit_ref 1.046
_refine_ls_hydrogen_treatment constr
_refine_ls_matrix_type full
_refine_ls_number_parameters 707
_refine_ls_number_reflns 10479
_refine_ls_number_restraints 26
_refine_ls_restrained_S_all 1.045
_refine_ls_R_factor_all 0.0783
_refine_ls_R_factor_gt 0.0462
_refine_ls_shift/su_max 0.002
_refine_ls_shift/su_mean 0.000
_refine_ls_structure_factor_coef Fsqd
_refine_ls_weighting_details 'calc w=1/[\s^2^(Fo^2^)+(0.0329P)^2^+11.9783P] where P=(Fo^2^+2Fc^2^)/3'
_refine_ls_weighting_scheme calc
_refine_ls_wR_factor_gt 0.0907
_refine_ls_wR_factor_ref 0.1010
_reflns_number_gt 7521
_reflns_number_total 10479
_reflns_threshold_expression >2sigma(I)
_cod_data_source_file om1005484_si_002.cif
_cod_data_source_block pa21
_cod_depositor_comments
;
The following automatic conversions were performed:

'_symmetry_cell_setting' value 'Triclinic' changed to 'triclinic'
according to /home/saulius/struct/CIF-dictionaries/cif_core.dic
dictionary named 'cif_core.dic' version 2.4.1 from 2010-06-29.

Automatic conversion script
Id: cif_fix_values 1715 2011-07-08 13:25:40Z adriana 

 Updated bibliographic information.

 Antanas Vaitkus,
 2021-09-21
;
_cod_original_sg_symbol_H-M P-1
_cod_original_formula_sum 'C46 H50 Au2 F12 N8 O9.50 S4'
_cod_database_code 4066623

loop_
_symmetry_equiv_pos_as_xyz
'x, y, z'
'-x, -y, -z'

loop_
_atom_site_label
_atom_site_type_symbol
_atom_site_fract_x
_atom_site_fract_y
_atom_site_fract_z
_atom_site_U_iso_or_equiv
_atom_site_adp_type
_atom_site_occupancy
_atom_site_symmetry_multiplicity
_atom_site_calc_flag
_atom_site_refinement_flags
_atom_site_disorder_assembly
_atom_site_disorder_group
Au1 Au 0.56244(2) 0.34383(2) 0.829322(18) 0.02637(10) Uani 1 1 d . . .
Au2 Au 0.48165(2) 0.34429(2) 0.637149(18) 0.02565(10) Uani 1 1 d . . .
C1 C 0.6876(6) 0.3037(6) 0.7729(5) 0.0245(19) Uani 1 1 d . . .
N2 N 0.7488(5) 0.2264(5) 0.7883(4) 0.0272(16) Uani 1 1 d . . .
C3 C 0.8334(7) 0.2276(7) 0.7412(5) 0.036(2) Uani 1 1 d . . .
H3 H 0.8872 0.1811 0.7410 0.044 Uiso 1 1 calc R . .
C4 C 0.8259(6) 0.3073(6) 0.6953(5) 0.032(2) Uani 1 1 d . . .
H4 H 0.8733 0.3275 0.6567 0.039 Uiso 1 1 calc R . .
N5 N 0.7359(5) 0.3541(5) 0.7152(4) 0.0230(15) Uani 1 1 d . . .
C6 C 0.3560(6) 0.3062(7) 0.6915(5) 0.030(2) Uani 1 1 d . . .
N7 N 0.2940(5) 0.2240(5) 0.6782(4) 0.0303(17) Uani 1 1 d . . .
C8 C 0.2068(7) 0.2291(7) 0.7228(5) 0.039(2) Uani 1 1 d . . .
H8 H 0.1522 0.1814 0.7231 0.046 Uiso 1 1 calc R . .
C9 C 0.2127(7) 0.3141(7) 0.7661(5) 0.037(2) Uani 1 1 d . . .
H9 H 0.1636 0.3380 0.8021 0.044 Uiso 1 1 calc R . .
N10 N 0.3058(5) 0.3594(5) 0.7470(4) 0.0279(16) Uani 1 1 d . . .
C10 C 0.7049(6) 0.4500(6) 0.6848(5) 0.028(2) Uani 1 1 d . . .
H10A H 0.7597 0.5000 0.6975 0.034 Uiso 1 1 calc R . .
H10B H 0.6416 0.4710 0.7113 0.034 Uiso 1 1 calc R . .
C11 C 0.6853(6) 0.4457(6) 0.5973(5) 0.0251(19) Uani 1 1 d . . .
N12 N 0.5994(5) 0.3989(4) 0.5694(4) 0.0233(15) Uani 1 1 d . . .
C13 C 0.5797(7) 0.3944(6) 0.4903(5) 0.033(2) Uani 1 1 d . . .
H13 H 0.5187 0.3618 0.4705 0.039 Uiso 1 1 calc R . .
C14 C 0.6472(7) 0.4364(7) 0.4385(5) 0.037(2) Uani 1 1 d . . .
H14 H 0.6338 0.4307 0.3833 0.045 Uiso 1 1 calc R . .
C15 C 0.7335(8) 0.4863(7) 0.4664(5) 0.041(2) Uani 1 1 d . . .
H15 H 0.7786 0.5186 0.4315 0.049 Uiso 1 1 calc R . .
C16 C 0.7531(7) 0.4886(7) 0.5470(5) 0.037(2) Uani 1 1 d . . .
H16 H 0.8142 0.5202 0.5675 0.044 Uiso 1 1 calc R . .
C21 C 0.7225(6) 0.1525(6) 0.8445(5) 0.0267(19) Uani 1 1 d . . .
C22 C 0.7441(7) 0.1693(6) 0.9239(5) 0.033(2) Uani 1 1 d . . .
C23 C 0.7156(7) 0.0961(7) 0.9747(5) 0.039(2) Uani 1 1 d . . .
H23 H 0.7306 0.1061 1.0294 0.047 Uiso 1 1 calc R . .
C24 C 0.6659(7) 0.0086(7) 0.9500(5) 0.037(2) Uani 1 1 d . . .
C25 C 0.6474(7) -0.0064(7) 0.8693(5) 0.040(2) Uani 1 1 d . . .
H25 H 0.6151 -0.0663 0.8507 0.048 Uiso 1 1 calc R . .
C26 C 0.6754(7) 0.0649(6) 0.8153(5) 0.032(2) Uani 1 1 d . . .
C27 C 0.7954(9) 0.2653(8) 0.9548(6) 0.063(3) Uani 1 1 d . . .
H27A H 0.8095 0.3084 0.9105 0.094 Uiso 1 1 calc R . .
H27B H 0.8601 0.2504 0.9822 0.094 Uiso 1 1 calc R . .
H27C H 0.7495 0.2986 0.9914 0.094 Uiso 1 1 calc R . .
C28 C 0.6369(10) -0.0704(9) 1.0074(6) 0.073(4) Uani 1 1 d . . .
H28A H 0.6545 -0.0472 1.0611 0.109 Uiso 1 1 calc R . .
H28B H 0.6746 -0.1306 0.9953 0.109 Uiso 1 1 calc R . .
H28C H 0.5627 -0.0845 1.0028 0.109 Uiso 1 1 calc R . .
C29 C 0.6545(9) 0.0477(8) 0.7281(5) 0.052(3) Uani 1 1 d . . .
H29A H 0.6798 0.1049 0.6993 0.078 Uiso 1 1 calc R . .
H29B H 0.5803 0.0388 0.7184 0.078 Uiso 1 1 calc R . .
H29C H 0.6900 -0.0116 0.7102 0.078 Uiso 1 1 calc R . .
C30 C 0.3458(6) 0.4523(6) 0.7845(5) 0.0279(19) Uani 1 1 d . . .
H30A H 0.2969 0.5060 0.7747 0.033 Uiso 1 1 calc R . .
H30B H 0.4124 0.4710 0.7613 0.033 Uiso 1 1 calc R . .
C31 C 0.3601(6) 0.4397(6) 0.8714(5) 0.0275(19) Uani 1 1 d . . .
N32 N 0.4409(5) 0.3870(6) 0.8975(4) 0.0351(18) Uani 1 1 d . . .
C33 C 0.4524(8) 0.3737(8) 0.9763(5) 0.046(3) Uani 1 1 d . . .
H33 H 0.5100 0.3384 0.9951 0.056 Uiso 1 1 calc R . .
C34 C 0.3828(8) 0.4098(8) 1.0300(6) 0.050(3) Uani 1 1 d . . .
H34 H 0.3928 0.3990 1.0847 0.060 Uiso 1 1 calc R . .
C35 C 0.2990(8) 0.4613(8) 1.0036(6) 0.049(3) Uani 1 1 d . . .
H35 H 0.2498 0.4856 1.0394 0.059 Uiso 1 1 calc R . .
C36 C 0.2883(7) 0.4770(7) 0.9227(6) 0.044(2) Uani 1 1 d . . .
H36 H 0.2319 0.5133 0.9030 0.053 Uiso 1 1 calc R . .
C41 C 0.3199(6) 0.1405(6) 0.6293(5) 0.0277(19) Uani 1 1 d . . .
C42 C 0.2949(7) 0.1394(7) 0.5492(5) 0.034(2) Uani 1 1 d . . .
C43 C 0.3200(7) 0.0553(7) 0.5047(6) 0.043(2) Uani 1 1 d . . .
H43 H 0.3050 0.0532 0.4497 0.051 Uiso 1 1 calc R . .
C44 C 0.3660(7) -0.0248(7) 0.5389(5) 0.040(2) Uani 1 1 d . . .
C45 C 0.3913(8) -0.0217(7) 0.6194(5) 0.042(2) Uani 1 1 d . . .
H45 H 0.4257 -0.0756 0.6423 0.050 Uiso 1 1 calc R . .
C46 C 0.3664(7) 0.0591(7) 0.6657(5) 0.036(2) Uani 1 1 d . . .
C47 C 0.2456(8) 0.2269(7) 0.5103(6) 0.049(3) Uani 1 1 d . . .
H47A H 0.2351 0.2793 0.5499 0.074 Uiso 1 1 calc R . .
H47B H 0.1792 0.2062 0.4864 0.074 Uiso 1 1 calc R . .
H47C H 0.2908 0.2519 0.4694 0.074 Uiso 1 1 calc R . .
C48 C 0.3887(9) -0.1175(7) 0.4902(6) 0.055(3) Uani 1 1 d . . .
H48A H 0.3648 -0.1090 0.4357 0.082 Uiso 1 1 calc R . .
H48B H 0.3529 -0.1744 0.5124 0.082 Uiso 1 1 calc R . .
H48C H 0.4630 -0.1285 0.4913 0.082 Uiso 1 1 calc R . .
C49 C 0.3897(8) 0.0625(8) 0.7536(5) 0.051(3) Uani 1 1 d . . .
H49A H 0.3651 0.1245 0.7765 0.076 Uiso 1 1 calc R . .
H49B H 0.4641 0.0584 0.7630 0.076 Uiso 1 1 calc R . .
H49C H 0.3548 0.0066 0.7782 0.076 Uiso 1 1 calc R . .
N51 N 0.9444(5) 0.5378(6) 0.7399(4) 0.0369(19) Uani 1 1 d . . .
S1 S 0.94718(18) 0.50374(18) 0.82744(13) 0.0367(6) Uani 1 1 d . . .
O11 O 1.0295(5) 0.4417(6) 0.8487(4) 0.058(2) Uani 1 1 d . . .
O12 O 0.8454(5) 0.4769(5) 0.8474(4) 0.0450(17) Uani 1 1 d . . .
S2 S 1.03718(17) 0.53630(19) 0.68138(14) 0.0373(6) Uani 1 1 d . . .
O21 O 1.1379(4) 0.5308(5) 0.7163(4) 0.0484(18) Uani 1 1 d . . .
O22 O 1.0129(5) 0.4731(6) 0.6149(4) 0.058(2) Uani 1 1 d . . .
C51 C 0.9715(8) 0.6178(9) 0.8850(6) 0.054(3) Uani 1 1 d . . .
F51 F 0.9055(6) 0.6860(5) 0.8693(5) 0.087(2) Uani 1 1 d . . .
F52 F 0.9656(5) 0.5977(5) 0.9621(4) 0.077(2) Uani 1 1 d . . .
F53 F 1.0655(5) 0.6541(6) 0.8739(4) 0.081(2) Uani 1 1 d . . .
C52 C 1.0317(8) 0.6608(9) 0.6426(6) 0.051(3) Uani 1 1 d . . .
F54 F 1.1065(5) 0.6744(5) 0.5928(4) 0.081(2) Uani 1 1 d . . .
F55 F 0.9423(5) 0.6746(6) 0.6048(4) 0.084(2) Uani 1 1 d . . .
F56 F 1.0418(6) 0.7273(5) 0.7011(5) 0.086(2) Uani 1 1 d . . .
N61 N 0.5044(5) -0.2088(5) 0.7553(4) 0.0351(18) Uani 1 1 d . . .
S3 S 0.4371(2) -0.2492(2) 0.82251(15) 0.0491(7) Uani 1 1 d . . .
O31 O 0.4394(7) -0.1799(7) 0.8870(5) 0.094(3) Uani 1 1 d . . .
O32 O 0.4474(6) -0.3526(6) 0.8388(5) 0.080(3) Uani 1 1 d . . .
S4 S 0.56535(19) -0.27269(19) 0.69452(14) 0.0403(6) Uani 1 1 d . . .
O41 O 0.5725(6) -0.2212(7) 0.6223(4) 0.084(3) Uani 1 1 d . . .
O42 O 0.5390(6) -0.3752(6) 0.6889(5) 0.069(2) Uani 1 1 d . . .
C61 C 0.3069(8) -0.2411(9) 0.7801(7) 0.052(3) Uani 1 1 d . . .
F61 F 0.2818(5) -0.1500(6) 0.7665(5) 0.094(2) Uani 1 1 d . . .
F62 F 0.2408(5) -0.2790(7) 0.8278(5) 0.102(3) Uani 1 1 d . . .
F63 F 0.2993(5) -0.2922(5) 0.7122(4) 0.077(2) Uani 1 1 d . . .
C62 C 0.6952(8) -0.2692(8) 0.7365(7) 0.049(3) Uani 1 1 d . . .
F64 F 0.6998(5) -0.3079(7) 0.8041(4) 0.101(3) Uani 1 1 d . . .
F65 F 0.7336(5) -0.1771(5) 0.7414(5) 0.082(2) Uani 1 1 d . . .
F66 F 0.7585(5) -0.3167(5) 0.6892(4) 0.074(2) Uani 1 1 d . . .
O71 O 1.0193(9) 0.0767(9) 0.7862(7) 0.127(4) Uiso 1 1 d D . .
C72 C 1.042(2) 0.1020(18) 0.8723(13) 0.198(11) Uiso 1 1 d D . .
H72A H 1.1058 0.1429 0.8806 0.238 Uiso 1 1 calc R . .
H72B H 0.9839 0.1328 0.8992 0.238 Uiso 1 1 calc R . .
C73 C 1.056(3) -0.001(3) 0.8928(18) 0.35(2) Uiso 1 1 d D . .
H73A H 1.1287 -0.0183 0.8859 0.426 Uiso 1 1 calc R . .
H73B H 1.0394 -0.0091 0.9490 0.426 Uiso 1 1 calc R . .
C74 C 0.998(3) -0.060(2) 0.8499(19) 0.282(17) Uiso 1 1 d D . .
H74A H 0.9271 -0.0590 0.8702 0.339 Uiso 1 1 calc R . .
H74B H 1.0234 -0.1277 0.8539 0.339 Uiso 1 1 calc R . .
C75 C 0.995(2) -0.0322(18) 0.7677(17) 0.259(15) Uiso 1 1 d D . .
H75A H 0.9269 -0.0435 0.7420 0.311 Uiso 1 1 calc R . .
H75B H 1.0493 -0.0644 0.7365 0.311 Uiso 1 1 calc R . .
O81 O 1.052(3) 0.880(3) 0.450(3) 0.29(2) Uiso 0.50 1 d PD A -1
C82 C 1.034(6) 0.924(5) 0.532(3) 0.24(3) Uiso 0.50 1 d PD A -1
H82A H 0.9864 0.8832 0.5627 0.287 Uiso 0.50 1 calc PR A -1
H82B H 1.0986 0.9382 0.5620 0.287 Uiso 0.50 1 calc PR A -1
C83 C 0.987(13) 1.012(7) 0.502(4) 0.29(3) Uiso 0.50 1 d PD A -1
H83A H 0.9190 1.0188 0.5265 0.343 Uiso 0.50 1 calc PR A -1
H83B H 1.0299 1.0699 0.5196 0.343 Uiso 0.50 1 calc PR A -1
C84 C 0.974(7) 1.016(4) 0.427(3) 0.35(5) Uiso 0.50 1 d PD A -1
H84A H 1.0231 1.0654 0.4062 0.423 Uiso 0.50 1 calc PR A -1
H84B H 0.9036 1.0398 0.4152 0.423 Uiso 0.50 1 calc PR A -1
C85 C 0.987(4) 0.923(4) 0.385(2) 0.20(2) Uiso 0.50 1 d PD A -1
H85A H 1.0242 0.9309 0.3348 0.238 Uiso 0.50 1 calc PR A -1
H85B H 0.9211 0.8865 0.3746 0.238 Uiso 0.50 1 calc PR A -1

loop_
_atom_site_aniso_label
_atom_site_aniso_U_11
_atom_site_aniso_U_22
_atom_site_aniso_U_33
_atom_site_aniso_U_23
_atom_site_aniso_U_13
_atom_site_aniso_U_12
Au1 0.02490(19) 0.0276(2) 0.02698(19) 0.00183(15) 0.00189(15) 0.00654(15)
Au2 0.02411(19) 0.0254(2) 0.02732(19) -0.00028(14) 0.00174(15) -0.00143(15)
C1 0.028(5) 0.019(4) 0.027(4) -0.001(4) -0.002(4) 0.002(4)
N2 0.032(4) 0.021(4) 0.029(4) -0.001(3) 0.006(3) 0.008(3)
C3 0.033(5) 0.040(6) 0.037(5) 0.004(4) 0.005(4) 0.010(4)
C4 0.029(5) 0.036(5) 0.033(5) -0.001(4) 0.010(4) 0.010(4)
N5 0.022(4) 0.017(4) 0.030(4) 0.000(3) 0.001(3) 0.000(3)
C6 0.018(4) 0.041(6) 0.030(5) -0.004(4) -0.001(4) 0.015(4)
N7 0.029(4) 0.029(4) 0.034(4) 0.001(3) 0.007(3) 0.000(3)
C8 0.023(5) 0.042(6) 0.051(6) 0.007(5) 0.011(4) -0.012(4)
C9 0.029(5) 0.034(6) 0.048(6) 0.000(5) 0.004(4) 0.003(4)
N10 0.020(4) 0.028(4) 0.036(4) 0.001(3) 0.005(3) 0.002(3)
C10 0.028(5) 0.026(5) 0.031(5) 0.000(4) 0.006(4) 0.003(4)
C11 0.025(5) 0.021(4) 0.029(5) 0.001(4) 0.003(4) 0.003(4)
N12 0.027(4) 0.013(3) 0.030(4) -0.001(3) 0.007(3) 0.000(3)
C13 0.040(5) 0.030(5) 0.028(5) 0.000(4) 0.000(4) -0.003(4)
C14 0.052(6) 0.034(5) 0.026(5) 0.003(4) 0.001(5) -0.001(5)
C15 0.056(7) 0.031(5) 0.036(6) 0.002(4) 0.020(5) 0.002(5)
C16 0.025(5) 0.038(6) 0.046(6) 0.003(4) 0.005(4) 0.000(4)
C21 0.027(5) 0.021(5) 0.032(5) -0.003(4) 0.001(4) 0.008(4)
C22 0.045(6) 0.026(5) 0.028(5) 0.005(4) -0.009(4) -0.001(4)
C23 0.045(6) 0.048(6) 0.024(5) 0.002(4) -0.008(4) 0.004(5)
C24 0.045(6) 0.030(5) 0.037(5) 0.007(4) 0.009(5) 0.005(4)
C25 0.052(6) 0.032(5) 0.037(5) -0.004(4) -0.010(5) 0.011(5)
C26 0.046(6) 0.025(5) 0.025(5) 0.000(4) -0.004(4) 0.012(4)
C27 0.093(9) 0.045(7) 0.048(7) -0.004(5) -0.025(6) -0.013(6)
C28 0.097(10) 0.076(9) 0.045(7) 0.020(6) -0.009(7) -0.029(7)
C29 0.079(8) 0.050(7) 0.027(5) -0.011(5) -0.007(5) -0.009(6)
C30 0.024(5) 0.025(5) 0.034(5) -0.001(4) -0.001(4) -0.003(4)
C31 0.027(5) 0.022(5) 0.033(5) -0.003(4) 0.005(4) 0.003(4)
N32 0.026(4) 0.049(5) 0.031(4) 0.010(4) 0.002(3) -0.003(4)
C33 0.048(6) 0.055(7) 0.037(6) 0.008(5) -0.003(5) 0.010(5)
C34 0.059(7) 0.058(7) 0.034(6) 0.003(5) 0.011(5) 0.001(6)
C35 0.047(7) 0.057(7) 0.044(6) 0.000(5) 0.017(5) 0.000(5)
C36 0.028(5) 0.044(6) 0.061(7) -0.003(5) 0.013(5) 0.005(4)
C41 0.024(5) 0.025(5) 0.034(5) -0.007(4) 0.005(4) -0.004(4)
C42 0.029(5) 0.035(5) 0.037(5) 0.003(4) 0.000(4) -0.003(4)
C43 0.046(6) 0.047(6) 0.034(5) -0.004(5) -0.006(5) 0.003(5)
C44 0.037(6) 0.044(6) 0.041(6) 0.000(5) 0.001(5) 0.004(5)
C45 0.056(6) 0.033(6) 0.037(5) 0.007(4) 0.000(5) 0.004(5)
C46 0.034(5) 0.037(6) 0.036(5) -0.002(4) -0.001(4) 0.009(4)
C47 0.060(7) 0.042(6) 0.046(6) 0.010(5) -0.004(5) 0.011(5)
C48 0.082(8) 0.034(6) 0.049(6) -0.001(5) -0.005(6) 0.021(6)
C49 0.066(7) 0.045(6) 0.041(6) 0.006(5) -0.007(5) 0.009(5)
N51 0.022(4) 0.055(5) 0.034(4) 0.001(4) 0.003(3) 0.012(4)
S1 0.0306(13) 0.0470(15) 0.0327(13) 0.0009(11) 0.0049(10) 0.0043(11)
O11 0.056(5) 0.078(5) 0.042(4) 0.015(4) 0.009(3) 0.032(4)
O12 0.039(4) 0.055(4) 0.041(4) -0.006(3) 0.008(3) -0.016(3)
S2 0.0222(12) 0.0530(16) 0.0373(13) 0.0080(12) 0.0042(10) 0.0004(11)
O21 0.023(3) 0.067(5) 0.057(4) 0.022(4) 0.007(3) 0.009(3)
O22 0.054(5) 0.081(6) 0.038(4) -0.006(4) 0.017(3) -0.006(4)
C51 0.035(6) 0.078(9) 0.049(7) -0.001(6) -0.007(5) -0.016(6)
F51 0.086(5) 0.055(4) 0.118(6) -0.029(4) -0.032(5) 0.020(4)
F52 0.086(5) 0.094(5) 0.050(4) -0.013(4) 0.007(4) -0.015(4)
F53 0.058(4) 0.112(6) 0.072(5) -0.023(4) 0.009(4) -0.041(4)
C52 0.038(6) 0.068(8) 0.048(6) 0.024(6) 0.016(5) 0.013(6)
F54 0.053(4) 0.094(5) 0.101(5) 0.055(4) 0.025(4) 0.007(4)
F55 0.050(4) 0.110(6) 0.095(5) 0.061(5) -0.005(4) 0.016(4)
F56 0.106(6) 0.048(4) 0.103(6) 0.010(4) 0.004(5) -0.001(4)
N61 0.034(4) 0.025(4) 0.046(5) -0.004(3) 0.012(4) -0.001(3)
S3 0.0466(16) 0.0631(19) 0.0365(14) -0.0027(13) 0.0028(12) -0.0213(14)
O31 0.074(6) 0.141(9) 0.063(5) -0.050(6) 0.028(5) -0.048(6)
O32 0.081(6) 0.071(6) 0.088(6) 0.053(5) -0.028(5) -0.033(5)
S4 0.0374(14) 0.0440(15) 0.0398(14) -0.0030(11) -0.0018(11) 0.0117(12)
O41 0.077(6) 0.137(8) 0.041(4) 0.029(5) 0.010(4) 0.036(6)
O42 0.053(5) 0.055(5) 0.097(6) -0.019(4) -0.014(4) 0.007(4)
C61 0.036(6) 0.061(8) 0.060(7) -0.008(6) 0.014(5) -0.011(6)
F61 0.061(5) 0.067(5) 0.155(8) 0.002(5) 0.028(5) 0.010(4)
F62 0.056(5) 0.145(8) 0.103(6) 0.014(5) 0.026(4) -0.041(5)
F63 0.050(4) 0.104(6) 0.074(5) -0.029(4) -0.022(3) 0.006(4)
C62 0.041(6) 0.041(6) 0.065(7) 0.002(6) -0.002(6) 0.007(5)
F64 0.048(4) 0.182(9) 0.075(5) 0.068(5) -0.016(4) -0.017(5)
F65 0.051(4) 0.060(5) 0.134(6) -0.018(4) 0.013(4) -0.014(3)
F66 0.046(4) 0.062(4) 0.115(6) -0.001(4) 0.011(4) 0.018(3)

loop_
_atom_type_symbol
_atom_type_description
_atom_type_scat_dispersion_real
_atom_type_scat_dispersion_imag
_atom_type_scat_source
C C 0.0033 0.0016 'International Tables Vol C Tables 4.2.6.8 and 6.1.1.4'
H H 0.0000 0.0000 'International Tables Vol C Tables 4.2.6.8 and 6.1.1.4'
N N 0.0061 0.0033 'International Tables Vol C Tables 4.2.6.8 and 6.1.1.4'
O O 0.0106 0.0060 'International Tables Vol C Tables 4.2.6.8 and 6.1.1.4'
F F 0.0171 0.0103 'International Tables Vol C Tables 4.2.6.8 and 6.1.1.4'
S S 0.1246 0.1234 'International Tables Vol C Tables 4.2.6.8 and 6.1.1.4'
Au Au -2.0133 8.8022 'International Tables Vol C Tables 4.2.6.8 and 6.1.1.4'

loop_
_geom_angle_atom_site_label_1
_geom_angle_atom_site_label_2
_geom_angle_atom_site_label_3
_geom_angle
C1 Au1 N32 174.6(3)
C6 Au2 N12 170.9(3)
N2 C1 N5 105.1(7)
N2 C1 Au1 127.7(6)
N5 C1 Au1 126.9(6)
C1 N2 C3 110.7(7)
C1 N2 C21 122.5(7)
C3 N2 C21 126.7(7)
C4 C3 N2 107.2(8)
C4 C3 H3 126.4
N2 C3 H3 126.4
C3 C4 N5 107.0(8)
C3 C4 H4 126.5
N5 C4 H4 126.5
C1 N5 C4 110.0(7)
C1 N5 C10 125.4(7)
C4 N5 C10 124.2(7)
N10 C6 N7 104.0(7)
N10 C6 Au2 127.5(7)
N7 C6 Au2 128.2(6)
C6 N7 C8 110.6(7)
C6 N7 C41 124.8(7)
C8 N7 C41 124.4(7)
C9 C8 N7 107.8(8)
C9 C8 H8 126.1
N7 C8 H8 126.1
C8 C9 N10 105.7(8)
C8 C9 H9 127.1
N10 C9 H9 127.1
C6 N10 C9 111.7(7)
C6 N10 C30 124.6(7)
C9 N10 C30 123.7(7)
N5 C10 C11 112.0(6)
N5 C10 H10A 109.2
C11 C10 H10A 109.2
N5 C10 H10B 109.2
C11 C10 H10B 109.2
H10A C10 H10B 107.9
N12 C11 C16 120.7(8)
N12 C11 C10 118.4(7)
C16 C11 C10 120.9(8)
C11 N12 C13 119.5(7)
C11 N12 Au2 125.6(5)
C13 N12 Au2 114.6(5)
N12 C13 C14 120.8(8)
N12 C13 H13 119.6
C14 C13 H13 119.6
C15 C14 C13 120.1(8)
C15 C14 H14 119.9
C13 C14 H14 119.9
C14 C15 C16 118.1(9)
C14 C15 H15 120.9
C16 C15 H15 120.9
C11 C16 C15 120.6(9)
C11 C16 H16 119.7
C15 C16 H16 119.7
C22 C21 C26 122.5(8)
C22 C21 N2 120.1(7)
C26 C21 N2 117.4(7)
C23 C22 C21 117.2(8)
C23 C22 C27 120.9(8)
C21 C22 C27 121.8(8)
C22 C23 C24 123.2(8)
C22 C23 H23 118.4
C24 C23 H23 118.4
C23 C24 C25 117.7(8)
C23 C24 C28 121.7(9)
C25 C24 C28 120.5(9)
C26 C25 C24 121.3(9)
C26 C25 H25 119.4
C24 C25 H25 119.4
C25 C26 C21 118.0(8)
C25 C26 C29 120.7(8)
C21 C26 C29 121.4(8)
C22 C27 H27A 109.5
C22 C27 H27B 109.5
H27A C27 H27B 109.5
C22 C27 H27C 109.5
H27A C27 H27C 109.5
H27B C27 H27C 109.5
C24 C28 H28A 109.5
C24 C28 H28B 109.5
H28A C28 H28B 109.5
C24 C28 H28C 109.5
H28A C28 H28C 109.5
H28B C28 H28C 109.5
C26 C29 H29A 109.5
C26 C29 H29B 109.5
H29A C29 H29B 109.5
C26 C29 H29C 109.5
H29A C29 H29C 109.5
H29B C29 H29C 109.5
N10 C30 C31 110.1(7)
N10 C30 H30A 109.6
C31 C30 H30A 109.6
N10 C30 H30B 109.6
C31 C30 H30B 109.6
H30A C30 H30B 108.2
N32 C31 C36 121.5(8)
N32 C31 C30 118.5(7)
C36 C31 C30 119.8(8)
C31 N32 C33 118.5(8)
C31 N32 Au1 124.8(6)
C33 N32 Au1 115.9(6)
N32 C33 C34 122.2(9)
N32 C33 H33 118.9
C34 C33 H33 118.9
C35 C34 C33 119.6(9)
C35 C34 H34 120.2
C33 C34 H34 120.2
C34 C35 C36 118.3(9)
C34 C35 H35 120.9
C36 C35 H35 120.9
C31 C36 C35 119.9(9)
C31 C36 H36 120.0
C35 C36 H36 120.0
C42 C41 C46 121.9(8)
C42 C41 N7 119.9(8)
C46 C41 N7 118.2(7)
C41 C42 C43 117.5(8)
C41 C42 C47 121.8(8)
C43 C42 C47 120.7(8)
C44 C43 C42 121.6(9)
C44 C43 H43 119.2
C42 C43 H43 119.2
C43 C44 C45 119.9(9)
C43 C44 C48 120.9(8)
C45 C44 C48 119.2(9)
C46 C45 C44 120.4(9)
C46 C45 H45 119.8
C44 C45 H45 119.8
C45 C46 C41 118.7(8)
C45 C46 C49 121.3(8)
C41 C46 C49 120.1(8)
C42 C47 H47A 109.5
C42 C47 H47B 109.5
H47A C47 H47B 109.5
C42 C47 H47C 109.5
H47A C47 H47C 109.5
H47B C47 H47C 109.5
C44 C48 H48A 109.5
C44 C48 H48B 109.5
H48A C48 H48B 109.5
C44 C48 H48C 109.5
H48A C48 H48C 109.5
H48B C48 H48C 109.5
C46 C49 H49A 109.5
C46 C49 H49B 109.5
H49A C49 H49B 109.5
C46 C49 H49C 109.5
H49A C49 H49C 109.5
H49B C49 H49C 109.5
S1 N51 S2 126.2(4)
O12 S1 O11 119.6(4)
O12 S1 N51 107.6(4)
O11 S1 N51 115.9(4)
O12 S1 C51 103.0(4)
O11 S1 C51 104.6(5)
N51 S1 C51 104.2(5)
O22 S2 O21 117.8(4)
O22 S2 N51 110.3(4)
O21 S2 N51 116.4(4)
O22 S2 C52 104.3(5)
O21 S2 C52 104.6(5)
N51 S2 C52 100.9(4)
F51 C51 F53 108.5(10)
F51 C51 F52 108.1(10)
F53 C51 F52 106.9(8)
F51 C51 S1 112.8(7)
F53 C51 S1 111.5(8)
F52 C51 S1 108.8(8)
F54 C52 F56 109.0(10)
F54 C52 F55 108.4(8)
F56 C52 F55 108.7(9)
F54 C52 S2 109.8(7)
F56 C52 S2 110.0(7)
F55 C52 S2 110.9(8)
S3 N61 S4 125.9(5)
O31 S3 O32 118.6(6)
O31 S3 N61 109.3(5)
O32 S3 N61 116.0(5)
O31 S3 C61 104.4(5)
O32 S3 C61 104.1(5)
N61 S3 C61 102.1(5)
O42 S4 O41 116.9(5)
O42 S4 N61 116.7(4)
O41 S4 N61 109.4(5)
O42 S4 C62 104.2(5)
O41 S4 C62 105.1(5)
N61 S4 C62 102.7(5)
F62 C61 F61 108.8(9)
F62 C61 F63 107.7(9)
F61 C61 F63 108.0(10)
F62 C61 S3 109.7(8)
F61 C61 S3 112.2(8)
F63 C61 S3 110.3(7)
F64 C62 F66 108.6(9)
F64 C62 F65 109.5(10)
F66 C62 F65 104.4(9)
F64 C62 S4 112.3(8)
F66 C62 S4 110.3(7)
F65 C62 S4 111.4(7)
C72 O71 C75 115.1(17)
C73 C72 O71 93.4(18)
C73 C72 H72A 113.0
O71 C72 H72A 113.0
C73 C72 H72B 113.0
O71 C72 H72B 113.0
H72A C72 H72B 110.4
C74 C73 C72 112(2)
C74 C73 H73A 109.3
C72 C73 H73A 109.3
C74 C73 H73B 109.3
C72 C73 H73B 109.3
H73A C73 H73B 107.9
C73 C74 C75 112(2)
C73 C74 H74A 109.1
C75 C74 H74A 109.1
C73 C74 H74B 109.1
C75 C74 H74B 109.1
H74A C74 H74B 107.9
C74 C75 O71 93.9(18)
C74 C75 H75A 112.9
O71 C75 H75A 112.9
C74 C75 H75B 112.9
O71 C75 H75B 112.9
H75A C75 H75B 110.4
C85 O81 C82 114(2)
C83 C82 O81 94(2)
C83 C82 H82A 112.9
O81 C82 H82A 112.9
C83 C82 H82B 112.9
O81 C82 H82B 112.9
H82A C82 H82B 110.3
C84 C83 C82 117(2)
C84 C83 H83A 108.1
C82 C83 H83A 108.1
C84 C83 H83B 108.1
C82 C83 H83B 108.1
H83A C83 H83B 107.3
C83 C84 C85 115(3)
C83 C84 H84A 108.6
C85 C84 H84A 108.6
C83 C84 H84B 108.6
C85 C84 H84B 108.6
H84A C84 H84B 107.6
C84 C85 O81 94(2)
C84 C85 H85A 113.0
O81 C85 H85A 113.0
C84 C85 H85B 113.0
O81 C85 H85B 113.0
H85A C85 H85B 110.4

loop_
_geom_bond_atom_site_label_1
_geom_bond_atom_site_label_2
_geom_bond_distance
Au1 C1 1.984(8)
Au1 N32 2.066(7)
Au2 C6 1.960(9)
Au2 N12 2.068(6)
C1 N2 1.355(10)
C1 N5 1.365(10)
N2 C3 1.374(10)
N2 C21 1.439(10)
C3 C4 1.349(12)
C3 H3 0.9500
C4 N5 1.387(10)
C4 H4 0.9500
N5 C10 1.469(10)
C6 N10 1.358(10)
C6 N7 1.372(11)
N7 C8 1.380(10)
N7 C41 1.437(10)
C8 C9 1.351(12)
C8 H8 0.9500
C9 N10 1.394(11)
C9 H9 0.9500
N10 C30 1.478(10)
C10 C11 1.502(11)
C10 H10A 0.9900
C10 H10B 0.9900
C11 N12 1.345(10)
C11 C16 1.371(11)
N12 C13 1.363(10)
C13 C14 1.380(12)
C13 H13 0.9500
C14 C15 1.368(13)
C14 H14 0.9500
C15 C16 1.386(12)
C15 H15 0.9500
C16 H16 0.9500
C21 C22 1.384(11)
C21 C26 1.400(11)
C22 C23 1.379(12)
C22 C27 1.525(13)
C23 C24 1.391(13)
C23 H23 0.9500
C24 C25 1.396(12)
C24 C28 1.510(13)
C25 C26 1.394(12)
C25 H25 0.9500
C26 C29 1.511(11)
C27 H27A 0.9800
C27 H27B 0.9800
C27 H27C 0.9800
C28 H28A 0.9800
C28 H28B 0.9800
C28 H28C 0.9800
C29 H29A 0.9800
C29 H29B 0.9800
C29 H29C 0.9800
C30 C31 1.497(11)
C30 H30A 0.9900
C30 H30B 0.9900
C31 N32 1.354(10)
C31 C36 1.385(12)
N32 C33 1.358(11)
C33 C34 1.387(13)
C33 H33 0.9500
C34 C35 1.379(14)
C34 H34 0.9500
C35 C36 1.399(13)
C35 H35 0.9500
C36 H36 0.9500
C41 C42 1.392(11)
C41 C46 1.415(12)
C42 C43 1.400(12)
C42 C47 1.517(12)
C43 C44 1.383(13)
C43 H43 0.9500
C44 C45 1.398(12)
C44 C48 1.524(13)
C45 C46 1.381(12)
C45 H45 0.9500
C46 C49 1.516(12)
C47 H47A 0.9800
C47 H47B 0.9800
C47 H47C 0.9800
C48 H48A 0.9800
C48 H48B 0.9800
C48 H48C 0.9800
C49 H49A 0.9800
C49 H49B 0.9800
C49 H49C 0.9800
N51 S1 1.565(7)
N51 S2 1.579(7)
S1 O12 1.415(6)
S1 O11 1.419(7)
S1 C51 1.828(12)
S2 O22 1.428(7)
S2 O21 1.430(6)
S2 C52 1.826(11)
C51 F51 1.301(12)
C51 F53 1.327(11)
C51 F52 1.345(12)
C52 F54 1.315(11)
C52 F56 1.327(13)
C52 F55 1.334(11)
N61 S3 1.555(7)
N61 S4 1.570(7)
S3 O31 1.425(8)
S3 O32 1.441(8)
S3 C61 1.832(11)
S4 O42 1.424(8)
S4 O41 1.428(8)
S4 C62 1.817(10)
C61 F62 1.300(11)
C61 F61 1.307(12)
C61 F63 1.332(12)
C62 F64 1.273(12)
C62 F66 1.328(11)
C62 F65 1.335(11)
O71 C72 1.517(19)
O71 C75 1.52(2)
C72 C73 1.45(3)
C72 H72A 0.9900
C72 H72B 0.9900
C73 C74 1.29(4)
C73 H73A 0.9900
C73 H73B 0.9900
C74 C75 1.45(3)
C74 H74A 0.9900
C74 H74B 0.9900
C75 H75A 0.9900
C75 H75B 0.9900
O81 C85 1.52(2)
O81 C82 1.52(2)
C82 C83 1.45(3)
C82 H82A 0.9900
C82 H82B 0.9900
C83 C84 1.29(5)
C83 H83A 0.9900
C83 H83B 0.9900
C84 C85 1.45(3)
C84 H84A 0.9900
C84 H84B 0.9900
C85 H85A 0.9900
C85 H85B 0.9900

loop_
_geom_torsion_atom_site_label_1
_geom_torsion_atom_site_label_2
_geom_torsion_atom_site_label_3
_geom_torsion_atom_site_label_4
_geom_torsion
N32 Au1 C1 N2 59(4)
N32 Au1 C1 N5 -114(3)
N5 C1 N2 C3 -0.3(9)
Au1 C1 N2 C3 -174.5(6)
N5 C1 N2 C21 -177.6(7)
Au1 C1 N2 C21 8.2(11)
C1 N2 C3 C4 0.2(10)
C21 N2 C3 C4 177.4(8)
N2 C3 C4 N5 0.0(10)
N2 C1 N5 C4 0.3(9)
Au1 C1 N5 C4 174.5(6)
N2 C1 N5 C10 -172.8(7)
Au1 C1 N5 C10 1.4(11)
C3 C4 N5 C1 -0.2(9)
C3 C4 N5 C10 173.1(7)
N12 Au2 C6 N10 -76(2)
N12 Au2 C6 N7 98(2)
N10 C6 N7 C8 1.8(9)
Au2 C6 N7 C8 -173.4(6)
N10 C6 N7 C41 -173.5(7)
Au2 C6 N7 C41 11.2(12)
C6 N7 C8 C9 -0.8(10)
C41 N7 C8 C9 174.6(8)
N7 C8 C9 N10 -0.5(10)
N7 C6 N10 C9 -2.2(9)
Au2 C6 N10 C9 173.1(6)
N7 C6 N10 C30 176.0(7)
Au2 C6 N10 C30 -8.6(11)
C8 C9 N10 C6 1.7(10)
C8 C9 N10 C30 -176.5(7)
C1 N5 C10 C11 -123.4(8)
C4 N5 C10 C11 64.4(10)
N5 C10 C11 N12 73.3(9)
N5 C10 C11 C16 -107.0(9)
C16 C11 N12 C13 -0.1(11)
C10 C11 N12 C13 179.7(7)
C16 C11 N12 Au2 -172.7(6)
C10 C11 N12 Au2 7.1(10)
C6 Au2 N12 C11 122.4(19)
C6 Au2 N12 C13 -51(2)
C11 N12 C13 C14 0.5(12)
Au2 N12 C13 C14 174.0(7)
N12 C13 C14 C15 -2.2(13)
C13 C14 C15 C16 3.4(14)
N12 C11 C16 C15 1.3(13)
C10 C11 C16 C15 -178.5(8)
C14 C15 C16 C11 -2.9(13)
C1 N2 C21 C22 -83.4(10)
C3 N2 C21 C22 99.8(10)
C1 N2 C21 C26 96.9(9)
C3 N2 C21 C26 -80.0(11)
C26 C21 C22 C23 -1.2(13)
N2 C21 C22 C23 179.1(8)
C26 C21 C22 C27 180.0(9)
N2 C21 C22 C27 0.3(13)
C21 C22 C23 C24 -0.8(14)
C27 C22 C23 C24 178.1(9)
C22 C23 C24 C25 2.1(14)
C22 C23 C24 C28 179.3(10)
C23 C24 C25 C26 -1.5(14)
C28 C24 C25 C26 -178.8(10)
C24 C25 C26 C21 -0.3(13)
C24 C25 C26 C29 -179.8(9)
C22 C21 C26 C25 1.7(13)
N2 C21 C26 C25 -178.6(7)
C22 C21 C26 C29 -178.8(9)
N2 C21 C26 C29 0.9(12)
C6 N10 C30 C31 -118.0(8)
C9 N10 C30 C31 60.0(10)
N10 C30 C31 N32 74.6(9)
N10 C30 C31 C36 -102.0(9)
C36 C31 N32 C33 -1.9(13)
C30 C31 N32 C33 -178.5(8)
C36 C31 N32 Au1 -171.4(6)
C30 C31 N32 Au1 12.0(11)
C1 Au1 N32 C31 147(3)
C1 Au1 N32 C33 -22(4)
C31 N32 C33 C34 1.8(14)
Au1 N32 C33 C34 172.2(8)
N32 C33 C34 C35 -0.2(16)
C33 C34 C35 C36 -1.2(16)
N32 C31 C36 C35 0.5(14)
C30 C31 C36 C35 177.0(8)
C34 C35 C36 C31 1.1(15)
C6 N7 C41 C42 -89.0(10)
C8 N7 C41 C42 96.2(10)
C6 N7 C41 C46 93.8(10)
C8 N7 C41 C46 -80.9(11)
C46 C41 C42 C43 -1.7(13)
N7 C41 C42 C43 -178.7(8)
C46 C41 C42 C47 -179.6(9)
N7 C41 C42 C47 3.4(12)
C41 C42 C43 C44 1.3(14)
C47 C42 C43 C44 179.2(9)
C42 C43 C44 C45 -1.8(15)
C42 C43 C44 C48 177.4(9)
C43 C44 C45 C46 2.8(15)
C48 C44 C45 C46 -176.5(9)
C44 C45 C46 C41 -3.2(14)
C44 C45 C46 C49 177.8(9)
C42 C41 C46 C45 2.7(13)
N7 C41 C46 C45 179.7(8)
C42 C41 C46 C49 -178.3(8)
N7 C41 C46 C49 -1.2(12)
S2 N51 S1 O12 -155.4(6)
S2 N51 S1 O11 -18.6(8)
S2 N51 S1 C51 95.7(7)
S1 N51 S2 O22 118.7(6)
S1 N51 S2 O21 -18.9(8)
S1 N51 S2 C52 -131.5(7)
O12 S1 C51 F51 -57.9(9)
O11 S1 C51 F51 176.4(8)
N51 S1 C51 F51 54.3(9)
O12 S1 C51 F53 179.7(8)
O11 S1 C51 F53 53.9(9)
N51 S1 C51 F53 -68.1(9)
O12 S1 C51 F52 62.0(8)
O11 S1 C51 F52 -63.7(8)
N51 S1 C51 F52 174.2(7)
O22 S2 C52 F54 -66.9(9)
O21 S2 C52 F54 57.4(9)
N51 S2 C52 F54 178.6(8)
O22 S2 C52 F56 173.1(7)
O21 S2 C52 F56 -62.6(8)
N51 S2 C52 F56 58.6(8)
O22 S2 C52 F55 52.8(8)
O21 S2 C52 F55 177.1(7)
N51 S2 C52 F55 -61.7(8)
S4 N61 S3 O31 149.5(7)
S4 N61 S3 O32 12.1(8)
S4 N61 S3 C61 -100.3(7)
S3 N61 S4 O42 14.9(8)
S3 N61 S4 O41 150.4(6)
S3 N61 S4 C62 -98.4(7)
O31 S3 C61 F62 -70.4(10)
O32 S3 C61 F62 54.6(9)
N61 S3 C61 F62 175.7(8)
O31 S3 C61 F61 50.6(9)
O32 S3 C61 F61 175.7(8)
N61 S3 C61 F61 -63.3(9)
O31 S3 C61 F63 171.1(8)
O32 S3 C61 F63 -63.9(9)
N61 S3 C61 F63 57.2(9)
O42 S4 C62 F64 -60.3(9)
O41 S4 C62 F64 176.2(8)
N61 S4 C62 F64 61.9(9)
O42 S4 C62 F66 60.9(8)
O41 S4 C62 F66 -62.5(9)
N61 S4 C62 F66 -176.9(7)
O42 S4 C62 F65 176.4(8)
O41 S4 C62 F65 53.0(9)
N61 S4 C62 F65 -61.4(9)
C75 O71 C72 C73 14(3)
O71 C72 C73 C74 -32(4)
C72 C73 C74 C75 42(5)
C73 C74 C75 O71 -27(4)
C72 O71 C75 C74 5(3)
C85 O81 C82 C83 -19(8)
O81 C82 C83 C84 4(12)
C82 C83 C84 C85 13(15)
C83 C84 C85 O81 -22(10)
C82 O81 C85 C84 25(6)
